data_4343331
loop_
_publ_author_name
'Ade, Martin'
'Hillebrecht, Harald'

_publ_section_title
;
 Ternary Borides Cr2AlB2, Cr3AlB4, and Cr4AlB6: The First Members of the
 Series (CrB2)nCrAl with n = 1, 2, 3 and a Unifying Concept for Ternary
 Borides as MAB-Phases.
;
_journal_issue 13
_journal_name_full 'Inorganic chemistry'
_journal_page_first 6122
_journal_page_last 6135
_journal_paper_doi 10.1021/acs.inorgchem.5b00049
_journal_volume 54
_journal_year 2015
_chemical_formula_sum 'Al B Mo'
_chemical_formula_weight 133.73
_chemical_name_systematic
;
 ?
;
_space_group_crystal_system orthorhombic
_space_group_IT_number 63
_space_group_name_Hall '-C 2c 2'
_space_group_name_H-M_alt 'C m c m'
_symmetry_space_group_name_Hall '-C 2c 2'
_symmetry_space_group_name_H-M 'C m c m'
_audit_creation_method SHELXL-2013
_cell_angle_alpha 90
_cell_angle_beta 90
_cell_angle_gamma 90
_cell_formula_units_Z 4
_cell_length_a 3.1987(4)
_cell_length_b 13.9218(14)
_cell_length_c 3.0937(3)
_cell_measurement_reflns_used 3074
_cell_measurement_temperature 293(2)
_cell_measurement_theta_max 38
_cell_measurement_theta_min 4
_cell_volume 137.77(3)
_computing_cell_refinement 'Software for IPDS-II, Fa. Stoe'
_computing_data_collection 'Software for IPDS-II, Fa. Stoe'
_computing_data_reduction 'Software for IPDS-II, Fa. Stoe'
_computing_molecular_graphics 'Diamond (Crystal impact, 2005)'
_computing_publication_material 'SHELXL-97_(Sheldrick, 2008)'
_computing_structure_refinement 'SHELXL-2013 (Sheldrick, 2013)'
_computing_structure_solution 'SHELXS-97 (Sheldrick, 2008)'
_diffrn_ambient_temperature 293(2)
_diffrn_measured_fraction_theta_full 0.967
_diffrn_measured_fraction_theta_max 0.986
_diffrn_measurement_details
; 
0 degree < omega < 180 degree
psi = 0 and 111 degree
delta omega 2 degree
exposure time 180s 
;
_diffrn_measurement_device '2-circle goniometer'
_diffrn_measurement_device_type 'STOE IPDS 2'
_diffrn_measurement_method 'rotation method'
_diffrn_radiation_collimation '0.5 mm diameter, multiple pinhole'
_diffrn_radiation_monochromator 'plane graphite'
_diffrn_radiation_polarisn_norm 0
_diffrn_radiation_type MoK\a
_diffrn_radiation_wavelength 0.71073
_diffrn_reflns_av_R_equivalents 0.071
_diffrn_reflns_av_unetI/netI 0.0098
_diffrn_reflns_laue_measured_fraction_full 0.967
_diffrn_reflns_laue_measured_fraction_max 0.986
_diffrn_reflns_limit_h_max 5
_diffrn_reflns_limit_h_min -5
_diffrn_reflns_limit_k_max 22
_diffrn_reflns_limit_k_min -22
_diffrn_reflns_limit_l_max 5
_diffrn_reflns_limit_l_min -5
_diffrn_reflns_number 1574
_diffrn_reflns_point_group_measured_fraction_full 0.967
_diffrn_reflns_point_group_measured_fraction_max 0.986
_diffrn_reflns_theta_full 25.242
_diffrn_reflns_theta_max 35.915
_diffrn_reflns_theta_min 5.860
_diffrn_source 'sealed X-ray tube, 12 x 0.4 mm long-fine focus'
_diffrn_source_current 40
_diffrn_source_power 2.00
_diffrn_source_voltage 50
_exptl_absorpt_coefficient_mu 9.394
_exptl_absorpt_correction_T_max 0.1321
_exptl_absorpt_correction_T_min 0.0886
_exptl_absorpt_correction_type numerical
_exptl_absorpt_process_details 'X-Red and X-SHAPE (Stoe & Cie, 1999)'
_exptl_crystal_colour black
_exptl_crystal_density_diffrn 6.447
_exptl_crystal_description coffin-like_rod
_exptl_crystal_F_000 240
_exptl_crystal_size_max 0.25
_exptl_crystal_size_mid 0.1
_exptl_crystal_size_min 0.03
_exptl_transmission_factor_max 0.1321
_exptl_transmission_factor_min 0.0886
_refine_diff_density_max 0.803
_refine_diff_density_min -1.442
_refine_diff_density_rms 0.222
_refine_ls_extinction_coef 0.103(6)
_refine_ls_extinction_expression Fc^*^=kFc[1+0.001xFc^2^\l^3^/sin(2\q)]^-1/4^
_refine_ls_extinction_method SHELXL
_refine_ls_goodness_of_fit_ref 1.124
_refine_ls_hydrogen_treatment undef
_refine_ls_matrix_type full
_refine_ls_number_parameters 14
_refine_ls_number_reflns 211
_refine_ls_number_restraints 0
_refine_ls_restrained_S_all 1.124
_refine_ls_R_factor_all 0.0167
_refine_ls_R_factor_gt 0.0145
_refine_ls_shift/su_max 0.000
_refine_ls_shift/su_mean 0.000
_refine_ls_structure_factor_coef Fsqd
_refine_ls_weighting_details 'w=1/[\s^2^(Fo^2^)+(0.0290P)^2^] where P=(Fo^2^+2Fc^2^)/3'
_refine_ls_weighting_scheme calc
_refine_ls_wR_factor_gt 0.0375
_refine_ls_wR_factor_ref 0.0379
_reflns_Friedel_coverage 0.000
_reflns_number_gt 199
_reflns_number_total 211
_reflns_threshold_expression 'I > 2\s(I)'
_cod_data_source_file MoAlB.cif
_cod_data_source_block MoAlB
_cod_depositor_comments 'Adding full bibliography for 4343328--4343335.cif.'
_cod_database_code 4343331
_shelx_space_group_comment
;
The symmetry employed for this shelxl refinement is uniquely defined
by the following loop, which should always be used as a source of
symmetry information in preference to the above space-group names.
They are only intended as comments.
;
_shelxl_version_number 2013-4

loop_
_space_group_symop_operation_xyz
'x, y, z'
'-x, -y, z+1/2'
'-x, y, -z+1/2'
'x, -y, -z'
'x+1/2, y+1/2, z'
'-x+1/2, -y+1/2, z+1/2'
'-x+1/2, y+1/2, -z+1/2'
'x+1/2, -y+1/2, -z'
'-x, -y, -z'
'x, y, -z-1/2'
'x, -y, z-1/2'
'-x, y, z'
'-x+1/2, -y+1/2, -z'
'x+1/2, y+1/2, -z-1/2'
'x+1/2, -y+1/2, z-1/2'
'-x+1/2, y+1/2, z'

loop_
_atom_site_label
_atom_site_type_symbol
_atom_site_fract_x
_atom_site_fract_y
_atom_site_fract_z
_atom_site_U_iso_or_equiv
_atom_site_adp_type
_atom_site_occupancy
_atom_site_site_symmetry_order
_atom_site_calc_flag
_atom_site_refinement_flags_posn
_atom_site_refinement_flags_adp
_atom_site_refinement_flags_occupancy
Mo Mo 0.0000 0.41052(2) 0.2500 0.00336(13) Uani 1 4 d S T P
Al Al 0.0000 0.19849(9) 0.2500 0.0061(2) Uani 1 4 d S T P
B B 0.5000 0.4662(3) -0.2500 0.0052(6) Uani 1 4 d S T P

loop_
_atom_site_aniso_label
_atom_site_aniso_U_11
_atom_site_aniso_U_22
_atom_site_aniso_U_33
_atom_site_aniso_U_23
_atom_site_aniso_U_13
_atom_site_aniso_U_12
Mo 0.00400(16) 0.00306(17) 0.00303(16) 0.000 0.000 0.000
Al 0.0070(5) 0.0046(4) 0.0066(5) 0.000 0.000 0.000
B 0.0051(13) 0.0068(14) 0.0039(14) 0.000 0.000 0.000

loop_
_atom_type_symbol
_atom_type_description
_atom_type_scat_dispersion_real
_atom_type_scat_dispersion_imag
_atom_type_scat_source
B B 0.0013 0.0007 'International Tables Vol C Tables 4.2.6.8 and 6.1.1.4'
Al Al 0.0645 0.0514 'International Tables Vol C Tables 4.2.6.8 and 6.1.1.4'
Mo Mo -1.6832 0.6857 'International Tables Vol C Tables 4.2.6.8 and 6.1.1.4'

loop_
_geom_angle_atom_site_label_1
_geom_angle_atom_site_label_2
_geom_angle_atom_site_label_3
_geom_angle
_geom_angle_site_symmetry_1
_geom_angle_site_symmetry_3
B Mo B 85.98(13) 9_665 9_565
B Mo B 45.28(9) 9_665 .
B Mo B 102.83(3) 9_565 .
B Mo B 45.28(9) 9_665 1_556
B Mo B 102.83(3) 9_565 1_556
B Mo B 82.06(6) . 1_556
B Mo B 102.83(3) 9_665 1_455
B Mo B 45.28(9) 9_565 1_455
B Mo B 85.49(6) . 1_455
B Mo B 141.55(18) 1_556 1_455
B Mo B 102.83(3) 9_665 1_456
B Mo B 45.28(9) 9_565 1_456
B Mo B 141.56(18) . 1_456
B Mo B 85.49(6) 1_556 1_456
B Mo B 82.06(6) 1_455 1_456
B Mo Al 144.795(14) 9_665 13_455
B Mo Al 90.42(6) 9_565 13_455
B Mo Al 102.21(5) . 13_455
B Mo Al 164.92(9) 1_556 13_455
B Mo Al 53.52(9) 1_455 13_455
B Mo Al 99.18(5) 1_456 13_455
B Mo Al 90.42(6) 9_665 13_556
B Mo Al 144.795(14) 9_565 13_556
B Mo Al 99.18(5) . 13_556
B Mo Al 53.52(9) 1_556 13_556
B Mo Al 164.92(9) 1_455 13_556
B Mo Al 102.21(5) 1_456 13_556
Al Mo Al 111.40(4) 13_455 13_556
B Mo Al 144.795(14) 9_665 13_456
B Mo Al 90.42(6) 9_565 13_456
B Mo Al 164.92(9) . 13_456
B Mo Al 102.21(5) 1_556 13_456
B Mo Al 99.18(5) 1_455 13_456
B Mo Al 53.52(9) 1_456 13_456
Al Mo Al 70.10(2) 13_455 13_456
Al Mo Al 72.86(2) 13_556 13_456
B Mo Al 90.42(6) 9_665 13
B Mo Al 144.795(14) 9_565 13
B Mo Al 53.52(9) . 13
B Mo Al 99.18(5) 1_556 13
B Mo Al 102.21(5) 1_455 13
B Mo Al 164.92(9) 1_456 13
Al Mo Al 72.86(2) 13_455 13
Al Mo Al 70.10(2) 13_556 13
Al Mo Al 111.40(4) 13_456 13
B Mo Mo 51.58(5) 9_665 9_566
B Mo Mo 51.58(5) 9_565 9_566
B Mo Mo 93.82(8) . 9_566
B Mo Mo 51.25(8) 1_556 9_566
B Mo Mo 93.82(8) 1_455 9_566
B Mo Mo 51.25(8) 1_456 9_566
Al Mo Mo 141.414(18) 13_455 9_566
Al Mo Mo 100.12(2) 13_556 9_566
Al Mo Mo 100.12(2) 13_456 9_566
Al Mo Mo 141.414(18) 13 9_566
B Mo Mo 51.58(5) 9_665 9_565
B Mo Mo 51.58(5) 9_565 9_565
B Mo Mo 51.25(8) . 9_565
B Mo Mo 93.82(8) 1_556 9_565
B Mo Mo 51.25(8) 1_455 9_565
B Mo Mo 93.82(8) 1_456 9_565
Al Mo Mo 100.12(2) 13_455 9_565
Al Mo Mo 141.414(18) 13_556 9_565
Al Mo Mo 141.414(18) 13_456 9_565
Al Mo Mo 100.12(2) 13 9_565
Mo Mo Mo 63.670(13) 9_566 9_565
B Al Al 122.80(4) 13 13_556
B Al Al 122.80(4) 13 13_455
Al Al Al 114.39(9) 13_556 13_455
B Al Al 122.80(4) 13 13_456
Al Al Al 74.34(4) 13_556 13_456
Al Al Al 71.51(4) 13_455 13_456
B Al Al 122.80(4) 13 13
Al Al Al 71.51(4) 13_556 13
Al Al Al 74.34(4) 13_455 13
Al Al Al 114.39(9) 13_456 13
B Al Mo 55.70(2) 13 13_455
Al Al Mo 178.51(6) 13_556 13_455
Al Al Mo 67.10(2) 13_455 13_455
Al Al Mo 106.386(15) 13_456 13_455
Al Al Mo 109.175(14) 13 13_455
B Al Mo 55.70(2) 13 13_456
Al Al Mo 109.175(14) 13_556 13_456
Al Al Mo 106.386(14) 13_455 13_456
Al Al Mo 67.10(2) 13_456 13_456
Al Al Mo 178.51(6) 13 13_456
Mo Al Mo 70.10(2) 13_455 13_456
B Al Mo 55.70(2) 13 13
Al Al Mo 106.386(15) 13_556 13
Al Al Mo 109.175(14) 13_455 13
Al Al Mo 178.51(6) 13_456 13
Al Al Mo 67.10(2) 13 13
Mo Al Mo 72.86(2) 13_455 13
Mo Al Mo 111.40(4) 13_456 13
B Al Mo 55.70(2) 13 13_556
Al Al Mo 67.10(2) 13_556 13_556
Al Al Mo 178.51(6) 13_455 13_556
Al Al Mo 109.175(14) 13_456 13_556
Al Al Mo 106.386(14) 13 13_556
Mo Al Mo 111.40(4) 13_455 13_556
Mo Al Mo 72.86(2) 13_456 13_556
Mo Al Mo 70.10(2) 13 13_556
B Al Mo 180.0 13 .
Al Al Mo 57.20(4) 13_556 .
Al Al Mo 57.20(4) 13_455 .
Al Al Mo 57.20(4) 13_456 .
Al Al Mo 57.20(4) 13 .
Mo Al Mo 124.30(2) 13_455 .
Mo Al Mo 124.30(2) 13_456 .
Mo Al Mo 124.30(2) 13 .
Mo Al Mo 124.30(2) 13_556 .
B B B 117.4(4) 9_665 9_664
B B Al 121.3(2) 9_665 13
B B Al 121.3(2) 9_664 13
B B Mo 67.68(17) 9_665 9_665
B B Mo 67.68(17) 9_664 9_665
Al B Mo 137.01(7) 13 9_665
B B Mo 67.68(17) 9_665 9_565
B B Mo 67.68(17) 9_664 9_565
Al B Mo 137.01(7) 13 9_565
Mo B Mo 85.98(13) 9_665 9_565
B B Mo 137.05(6) 9_665 1_554
B B Mo 67.04(8) 9_664 1_554
Al B Mo 70.78(9) 13 1_554
Mo B Mo 134.72(9) 9_665 1_554
Mo B Mo 77.17(3) 9_565 1_554
B B Mo 67.04(8) 9_665 1_655
B B Mo 137.05(6) 9_664 1_655
Al B Mo 70.78(9) 13 1_655
Mo B Mo 77.17(3) 9_665 1_655
Mo B Mo 134.72(9) 9_565 1_655
Mo B Mo 141.56(18) 1_554 1_655
B B Mo 137.05(6) 9_665 1_654
B B Mo 67.04(8) 9_664 1_654
Al B Mo 70.78(9) 13 1_654
Mo B Mo 77.17(3) 9_665 1_654
Mo B Mo 134.72(9) 9_565 1_654
Mo B Mo 85.49(6) 1_554 1_654
Mo B Mo 82.06(6) 1_655 1_654
B B Mo 67.04(8) 9_665 .
B B Mo 137.05(6) 9_664 .
Al B Mo 70.78(9) 13 .
Mo B Mo 134.72(9) 9_665 .
Mo B Mo 77.17(3) 9_565 .
Mo B Mo 82.06(6) 1_554 .
Mo B Mo 85.49(6) 1_655 .
Mo B Mo 141.56(18) 1_654 .

loop_
_geom_bond_atom_site_label_1
_geom_bond_atom_site_label_2
_geom_bond_distance
_geom_bond_site_symmetry_2
Mo B 2.345(3) 9_665
Mo B 2.345(3) 9_565
Mo B 2.3564(13) .
Mo B 2.3564(13) 1_556
Mo B 2.3564(13) 1_455
Mo B 2.3564(13) 1_456
Mo Al 2.6933(7) 13_455
Mo Al 2.6933(7) 13_556
Mo Al 2.6933(7) 13_456
Mo Al 2.6933(7) 13
Mo Mo 2.9325(5) 9_566
Mo Mo 2.9325(5) 9_565
Al B 2.293(4) 13
Al Al 2.6471(13) 13_556
Al Al 2.6471(13) 13_455
Al Al 2.6471(13) 13_456
Al Al 2.6471(13) 13
Al Mo 2.6933(7) 13_455
Al Mo 2.6933(7) 13_456
Al Mo 2.6933(7) 13
Al Mo 2.6933(7) 13_556
B B 1.810(4) 9_665
B B 1.810(4) 9_664
B Al 2.293(4) 13
B Mo 2.345(3) 9_665
B Mo 2.345(3) 9_565
B Mo 2.3564(13) 1_554
B Mo 2.3564(13) 1_655
B Mo 2.3564(13) 1_654
